data_2202378
loop_
_publ_author_name
'Zhang, Yiqun'
'Khoo, Lian Ee'
'Ng, Seik Weng'

_publ_section_title
;
 4-Bromo-2-(2-pyridylmethyliminomethyl)phenol
;
_journal_issue 10
_journal_name_full 'Acta Crystallographica Section E'
_journal_page_first o1496
_journal_page_last o1497
_journal_paper_doi 10.1107/S1600536803019986
_journal_volume 59
_journal_year 2003
_chemical_formula_moiety 'C13 H11 Br N2 O'
_chemical_formula_sum 'C13 H11 Br N2 O'
_chemical_formula_weight 291.15
_chemical_name_systematic
;
 2-(3-Pyridylmethyliminomethyl)-4-bromophenol
;
_space_group_IT_number 2
_symmetry_cell_setting triclinic
_symmetry_space_group_name_Hall '-P 1'
_symmetry_space_group_name_H-M 'P -1'
_atom_sites_solution_hydrogens geom
_atom_sites_solution_primary direct
_atom_sites_solution_secondary difmap
_audit_creation_method SHELXL-97
_cell_angle_alpha 92.650(10)
_cell_angle_beta 93.720(10)
_cell_angle_gamma 95.16(2)
_cell_formula_units_Z 2
_cell_length_a 4.4740(10)
_cell_length_b 9.529(2)
_cell_length_c 14.271(2)
_cell_measurement_reflns_used 25
_cell_measurement_temperature 298(2)
_cell_measurement_theta_max 12.7
_cell_measurement_theta_min 4.5
_cell_volume 603.8(2)
_computing_cell_refinement 'LEAST SQUARES in XSCANS '
_computing_data_collection 'XSCANS (Bruker, 1997)'
_computing_data_reduction 'REDUCE in XSCANS'
_computing_molecular_graphics 'ORTEPII (Johnson, 1976)'
_computing_publication_material SHELXL97
_computing_structure_refinement 'SHELXL97 (Sheldrick, 1997)'
_computing_structure_solution 'SHELXS97 (Sheldrick, 1997)'
_diffrn_ambient_temperature 298(2)
_diffrn_measured_fraction_theta_full 0.97
_diffrn_measured_fraction_theta_max 0.97
_diffrn_measurement_device_type 'Siemens P4 four-circle diffractometer'
_diffrn_measurement_method '\w-2\q scan'
_diffrn_radiation_monochromator graphite
_diffrn_radiation_source 'fine-focus sealed tube'
_diffrn_radiation_type MoK\a
_diffrn_radiation_wavelength 0.71073
_diffrn_reflns_av_R_equivalents 0.030
_diffrn_reflns_av_sigmaI/netI 0.054
_diffrn_reflns_limit_h_max 1
_diffrn_reflns_limit_h_min -5
_diffrn_reflns_limit_k_max 11
_diffrn_reflns_limit_k_min -11
_diffrn_reflns_limit_l_max 16
_diffrn_reflns_limit_l_min -16
_diffrn_reflns_number 2912
_diffrn_reflns_theta_full 25.0
_diffrn_reflns_theta_max 25.0
_diffrn_reflns_theta_min 2.2
_diffrn_standards_decay_% 0
_diffrn_standards_interval_count 97
_diffrn_standards_number 3
_exptl_absorpt_coefficient_mu 3.39
_exptl_absorpt_correction_T_max 0.713
_exptl_absorpt_correction_T_min 0.531
_exptl_absorpt_correction_type '\y scan'
_exptl_absorpt_process_details ' (North et al., 1996)'
_exptl_crystal_colour Yellow
_exptl_crystal_density_diffrn 1.601
_exptl_crystal_density_method 'not measured'
_exptl_crystal_description Block
_exptl_crystal_F_000 292
_exptl_crystal_size_max 0.20
_exptl_crystal_size_mid 0.20
_exptl_crystal_size_min 0.10
_refine_diff_density_max 0.32
_refine_diff_density_min -0.28
_refine_ls_extinction_method none
_refine_ls_goodness_of_fit_ref 1.01
_refine_ls_hydrogen_treatment constr
_refine_ls_matrix_type full
_refine_ls_number_parameters 155
_refine_ls_number_reflns 2069
_refine_ls_number_restraints 0
_refine_ls_restrained_S_all 1.01
_refine_ls_R_factor_all 0.080
_refine_ls_R_factor_gt 0.045
_refine_ls_shift/su_max 0.001
_refine_ls_shift/su_mean <0.001
_refine_ls_structure_factor_coef Fsqd
_refine_ls_weighting_details 'calc w = 1/[\s^2^(Fo^2^)+(0.0478P)^2^+0.2428P] where P = (Fo^2^+2Fc^2^)/3'
_refine_ls_weighting_scheme calc
_refine_ls_wR_factor_gt 0.094
_refine_ls_wR_factor_ref 0.108
_reflns_number_gt 1416
_reflns_number_total 2069
_reflns_threshold_expression I>2\s(I)
_cod_data_source_file bt6348.cif
_cod_data_source_block I
_cod_depositor_comments
;
The following automatic conversions were performed:
'_symmetry_cell_setting' value 'Triclinic' changed to 'triclinic'
according to '/home/saulius/struct/CIF-dictionaries/cif_core.dic'
dictionary named 'cif_core.dic' version 2.4.1 from 2010-06-29.

Automatic conversion script
Id: cif_fix_enum 1527 2010-12-29 10:47:43Z saulius 

The following automatic conversions were performed:

'_symmetry_cell_setting' value 'Triclinic' changed to 'triclinic'
according to /home/saulius/struct/CIF-dictionaries/cif_core.dic
dictionary named 'cif_core.dic' version 2.4.1 from 2010-06-29.

Automatic conversion script
Id: cif_fix_values 1715 2011-07-08 13:25:40Z adriana 
;
_cod_database_code 2202378

loop_
_symmetry_equiv_pos_as_xyz
'x, y, z'
'-x, -y, -z'

loop_
_atom_site_label
_atom_site_fract_x
_atom_site_fract_y
_atom_site_fract_z
_atom_site_U_iso_or_equiv
_atom_site_adp_type
_atom_site_calc_flag
_atom_site_refinement_flags
_atom_site_occupancy
_atom_site_disorder_assembly
_atom_site_disorder_group
_atom_site_type_symbol
Br1 0.30340(10) 0.24335(6) 0.58068(3) 0.0790(3) Uani d . 1 . . Br
O1 0.6041(8) 0.2028(3) 0.1768(2) 0.0710(10) Uani d . 1 . . O
N1 0.9805(8) 0.4255(4) 0.2113(3) 0.0560(10) Uani d . 1 . . N
N2 0.9128(9) 0.7314(4) 0.2056(3) 0.0610(10) Uani d . 1 . . N
C1 0.6918(9) 0.3203(4) 0.3293(3) 0.0480(10) Uani d . 1 . . C
C2 0.5480(10) 0.2130(4) 0.2681(3) 0.0520(10) Uani d . 1 . . C
C3 0.3390(10) 0.1133(5) 0.3018(3) 0.0640(10) Uani d . 1 . . C
C4 0.2700(10) 0.1215(5) 0.3945(4) 0.0650(10) Uani d . 1 . . C
C5 0.4120(10) 0.2293(5) 0.4542(3) 0.0570(10) Uani d . 1 . . C
C6 0.6200(10) 0.3267(4) 0.4223(3) 0.0530(10) Uani d . 1 . . C
C7 0.9191(9) 0.4232(4) 0.2968(3) 0.0520(10) Uani d . 1 . . C
C8 1.2050(10) 0.5345(5) 0.1849(3) 0.0670(10) Uani d . 1 . . C
C9 1.0506(9) 0.6552(4) 0.1442(3) 0.0510(10) Uani d . 1 . . C
C10 1.0500(10) 0.6829(5) 0.0507(3) 0.0660(10) Uani d . 1 . . C
C11 0.9070(10) 0.7953(6) 0.0192(4) 0.080(2) Uani d . 1 . . C
C12 0.7680(10) 0.8748(5) 0.0819(4) 0.077(2) Uani d . 1 . . C
C13 0.7780(10) 0.8385(5) 0.1731(4) 0.0700(10) Uani d . 1 . . C
H1 0.7223 0.2694 0.1649 0.106 Uiso calc R 1 . . H
H3 0.2461 0.0408 0.2613 0.077 Uiso calc R 1 . . H
H4 0.1296 0.0553 0.4167 0.077 Uiso calc R 1 . . H
H6 0.7149 0.3978 0.4636 0.063 Uiso calc R 1 . . H
H7 1.0221 0.4891 0.3401 0.063 Uiso calc R 1 . . H
H8a 1.3285 0.4952 0.1388 0.080 Uiso calc R 1 . . H
H8b 1.3348 0.5689 0.2398 0.080 Uiso calc R 1 . . H
H10 1.1459 0.6266 0.0093 0.079 Uiso calc R 1 . . H
H11 0.9041 0.8166 -0.0438 0.095 Uiso calc R 1 . . H
H12 0.6697 0.9518 0.0630 0.092 Uiso calc R 1 . . H
H13 0.6820 0.8931 0.2155 0.084 Uiso calc R 1 . . H

loop_
_atom_site_aniso_label
_atom_site_aniso_U_11
_atom_site_aniso_U_22
_atom_site_aniso_U_33
_atom_site_aniso_U_12
_atom_site_aniso_U_13
_atom_site_aniso_U_23
Br1 0.0971(5) 0.0796(4) 0.0632(3) 0.0097(3) 0.0178(3) 0.0149(2)
O1 0.081(3) 0.067(2) 0.063(2) 0.003(2) 0.007(2) -0.010(2)
N1 0.052(2) 0.051(2) 0.065(2) 0.011(2) 0.007(2) 0.011(2)
N2 0.068(3) 0.059(2) 0.059(2) 0.010(2) 0.007(2) 0.006(2)
C1 0.046(3) 0.043(2) 0.057(2) 0.013(2) -0.005(2) 0.003(2)
C2 0.053(3) 0.048(2) 0.057(3) 0.015(2) 0.003(2) 0.001(2)
C3 0.062(3) 0.049(3) 0.079(3) 0.003(2) 0.006(3) -0.010(2)
C4 0.065(3) 0.047(3) 0.083(3) 0.005(2) 0.016(3) 0.009(2)
C5 0.061(3) 0.056(3) 0.057(2) 0.016(2) 0.007(2) 0.011(2)
C6 0.057(3) 0.049(2) 0.053(2) 0.006(2) -0.001(2) 0.001(2)
C7 0.048(3) 0.045(2) 0.063(3) 0.010(2) -0.009(2) 0.004(2)
C8 0.054(3) 0.065(3) 0.083(3) 0.007(2) 0.013(2) 0.015(3)
C9 0.042(2) 0.052(2) 0.059(3) -0.006(2) 0.005(2) 0.009(2)
C10 0.072(3) 0.060(3) 0.065(3) -0.008(3) 0.014(2) 0.002(2)
C11 0.100(4) 0.076(4) 0.061(3) -0.004(3) -0.002(3) 0.019(3)
C12 0.077(4) 0.056(3) 0.098(4) 0.003(3) -0.006(3) 0.025(3)
C13 0.070(3) 0.056(3) 0.084(3) 0.007(3) 0.010(3) 0.002(3)

loop_
_atom_type_symbol
_atom_type_description
_atom_type_scat_dispersion_real
_atom_type_scat_dispersion_imag
_atom_type_scat_source
C C 0.0033 0.0016 'International Tables Vol C Tables 4.2.6.8 and 6.1.1.4'
H H 0.0000 0.0000 'International Tables Vol C Tables 4.2.6.8 and 6.1.1.4'
N N 0.0061 0.0033 'International Tables Vol C Tables 4.2.6.8 and 6.1.1.4'
O O 0.0106 0.0060 'International Tables Vol C Tables 4.2.6.8 and 6.1.1.4'
Br Br -0.2901 2.4595 'International Tables Vol C Tables 4.2.6.8 and 6.1.1.4'

loop_
_geom_angle_atom_site_label_1
_geom_angle_atom_site_label_2
_geom_angle_atom_site_label_3
_geom_angle
_geom_angle_publ_flag
C7 N1 C8 118.3(4) yes
C9 N2 C13 116.9(4) yes
C6 C1 C2 119.1(4) yes
C6 C1 C7 120.1(4) yes
C2 C1 C7 120.8(4) yes
O1 C2 C1 121.8(4) yes
O1 C2 C3 118.5(4) yes
C1 C2 C3 119.6(4) yes
C2 C3 C4 120.5(4) yes
C3 C4 C5 119.2(4) yes
C4 C5 C6 120.8(4) yes
C4 C5 Br1 118.8(3) yes
C6 C5 Br1 120.4(3) yes
C5 C6 C1 120.7(4) yes
N1 C7 C1 122.2(4) yes
N1 C8 C9 109.9(4) yes
N2 C9 C8 115.0(4) yes
N2 C9 C10 122.5(4) yes
C10 C9 C8 122.5(4) yes
C9 C10 C11 119.0(5) yes
C12 C11 C10 118.7(5) yes
C11 C12 C13 118.1(5) yes
N2 C13 C12 124.7(5) yes
C2 O1 H1 109.5 no
C4 C3 H3 119.7 no
C2 C3 H3 119.7 no
C3 C4 H4 120.4 no
C5 C4 H4 120.4 no
C5 C6 H6 119.6 no
C1 C6 H6 119.6 no
N1 C7 H7 118.9 no
C1 C7 H7 118.9 no
N1 C8 H8a 109.7 no
C9 C8 H8a 109.7 no
N1 C8 H8b 109.7 no
C9 C8 H8b 109.7 no
H8a C8 H8b 108.2 no
C9 C10 H10 120.5 no
C11 C10 H10 120.5 no
C12 C11 H11 120.6 no
C10 C11 H11 120.6 no
C11 C12 H12 121.0 no
C13 C12 H12 121.0 no
N2 C13 H13 117.6 no
C12 C13 H13 117.6 no

loop_
_geom_bond_atom_site_label_1
_geom_bond_atom_site_label_2
_geom_bond_site_symmetry_2
_geom_bond_distance
_geom_bond_publ_flag
Br1 C5 . 1.901(4) yes
O1 C2 . 1.343(5) yes
N1 C7 . 1.269(5) yes
N1 C8 . 1.458(6) yes
N2 C9 . 1.330(5) yes
N2 C13 . 1.319(6) yes
C1 C2 . 1.396(6) yes
C1 C6 . 1.385(6) yes
C1 C7 . 1.461(6) yes
C2 C3 . 1.395(6) yes
C3 C4 . 1.379(6) yes
C4 C5 . 1.384(6) yes
C5 C6 . 1.370(6) yes
C8 C9 . 1.513(6) yes
C9 C10 . 1.371(6) yes
C10 C11 . 1.377(7) yes
C11 C12 . 1.361(8) yes
C12 C13 . 1.361(7) yes
O1 H1 . 0.82 no
C3 H3 . 0.93 no
C4 H4 . 0.93 no
C6 H6 . 0.93 no
C7 H7 . 0.93 no
C8 H8a . 0.97 no
C8 H8b . 0.97 no
C10 H10 . 0.93 no
C11 H11 . 0.93 no
C12 H12 . 0.93 no
C13 H13 . 0.93 no

loop_
_geom_hbond_atom_site_label_D
_geom_hbond_atom_site_label_H
_geom_hbond_atom_site_label_A
_geom_hbond_distance_DH
_geom_hbond_distance_HA
_geom_hbond_distance_DA
_geom_hbond_angle_DHA
_geom_hbond_publ_flag
O1 H1 N1 0.82 1.87 2.595(5) 147 no

loop_
_geom_torsion_atom_site_label_1
_geom_torsion_atom_site_label_2
_geom_torsion_atom_site_label_3
_geom_torsion_atom_site_label_4
_geom_torsion
_geom_torsion_publ_flag
C6 C1 C2 O1 178.8(4) no
C7 C1 C2 O1 -2.4(6) no
C6 C1 C2 C3 -1.0(6) no
C7 C1 C2 C3 177.9(4) no
O1 C2 C3 C4 -178.6(4) no
C1 C2 C3 C4 1.2(6) no
C2 C3 C4 C5 -0.4(7) no
C3 C4 C5 C6 -0.5(7) no
C3 C4 C5 Br1 177.8(3) no
C4 C5 C6 C1 0.7(6) no
Br1 C5 C6 C1 -177.5(3) no
C2 C1 C6 C5 0.0(6) no
C7 C1 C6 C5 -178.8(4) no
C8 N1 C7 C1 178.4(3) no
C6 C1 C7 N1 -176.4(4) no
C2 C1 C7 N1 4.8(6) no
C7 N1 C8 C9 -98.3(5) no
C13 N2 C9 C10 -1.2(6) no
C13 N2 C9 C8 179.4(4) no
N1 C8 C9 N2 69.4(5) no
N1 C8 C9 C10 -110.0(5) no
N2 C9 C10 C11 1.1(7) no
C8 C9 C10 C11 -179.6(4) no
C9 C10 C11 C12 -0.3(8) no
C10 C11 C12 C13 -0.3(8) no
C9 N2 C13 C12 0.5(7) no
C11 C12 C13 N2 0.2(8) no

loop_
_cod_related_entry_id
_cod_related_entry_database
_cod_related_entry_code
1 ChemSpider 30654705
